data_7129483
loop_
_publ_author_name
'Sun, Qiang'
'Liu, Min'
'Ruan, Huapeng'
'Chen, Chao'
'Zhao, Yue'
'Tan, Gengwen'
'Wang, Xinping'

_publ_section_title
;
 The <i>cis</i>/<i>trans</i> conformation approach for tuning the magnetic
 coupling in a diradical: isolation of pure pyridine-based diradical
 dianions.
;
_journal_issue 11
_journal_name_full 'Chemical communications (Cambridge, England)'
_journal_page_first 1708
_journal_page_last 1711
_journal_paper_doi 10.1039/d1cc05661a
_journal_volume 58
_journal_year 2022
_chemical_formula_moiety 'C41 H52 K N O6'
_chemical_formula_sum 'C41 H52 K N O6'
_chemical_formula_weight 693.93
_space_group_crystal_system monoclinic
_space_group_IT_number 15
_space_group_name_Hall '-C 2yc'
_space_group_name_H-M_alt 'C 1 2/c 1'
_atom_sites_solution_hydrogens mixed
_audit_creation_date 2021-03-20
_audit_creation_method
;
Olex2 1.2
(compiled 2018.05.29 svn.r3508 for OlexSys, GUI svn.r5506)
;
_audit_update_record
;
2021-03-20 deposited with the CCDC.	2021-12-28 downloaded from the CCDC.
;
_cell_angle_alpha 90
_cell_angle_beta 98.184(6)
_cell_angle_gamma 90
_cell_formula_units_Z 8
_cell_length_a 19.7899(16)
_cell_length_b 20.4638(19)
_cell_length_c 22.710(2)
_cell_measurement_reflns_used 1082
_cell_measurement_temperature 192.98
_cell_measurement_theta_max 39.083
_cell_measurement_theta_min 2.716
_cell_volume 9103.4(14)
_computing_cell_refinement 'SAINT V8.40A (?, 2016)'
_computing_data_reduction 'SAINT V8.40A (?, 2016)'
_computing_molecular_graphics 'Olex2 (Dolomanov et al., 2009)'
_computing_publication_material 'Olex2 (Dolomanov et al., 2009)'
_computing_structure_refinement 'ShelXL (Sheldrick, 2015)'
_computing_structure_solution 'XT  (Sheldrick, 2015)'
_diffrn_ambient_temperature 192.98
_diffrn_measured_fraction_theta_full 0.992
_diffrn_measured_fraction_theta_max 0.991
_diffrn_measurement_device_type 'Bruker D8 VENTURE'
_diffrn_radiation_type GaK\a
_diffrn_radiation_wavelength 1.34139
_diffrn_reflns_av_R_equivalents 0.1608
_diffrn_reflns_av_unetI/netI 0.1407
_diffrn_reflns_Laue_measured_fraction_full 0.992
_diffrn_reflns_Laue_measured_fraction_max 0.991
_diffrn_reflns_limit_h_max 23
_diffrn_reflns_limit_h_min -14
_diffrn_reflns_limit_k_max 19
_diffrn_reflns_limit_k_min -24
_diffrn_reflns_limit_l_max 25
_diffrn_reflns_limit_l_min -27
_diffrn_reflns_number 25582
_diffrn_reflns_point_group_measured_fraction_full 0.992
_diffrn_reflns_point_group_measured_fraction_max 0.991
_diffrn_reflns_theta_full 53.594
_diffrn_reflns_theta_max 53.907
_diffrn_reflns_theta_min 2.717
_exptl_absorpt_coefficient_mu 0.868
_exptl_absorpt_correction_T_max 0.7519
_exptl_absorpt_correction_T_min 0.4412
_exptl_absorpt_correction_type multi-scan
_exptl_absorpt_process_details
;
SADABS-2016/2 (Bruker,2016/2) was used for absorption correction.
wR2(int) was 0.1403 before and 0.0687 after correction.
The Ratio of minimum to maximum transmission is 0.5868.
The \l/2 correction factor is Not present.
;
_exptl_crystal_density_diffrn 1.013
_exptl_crystal_description block
_exptl_crystal_F_000 2976
_exptl_crystal_size_max 0.2
_exptl_crystal_size_mid 0.15
_exptl_crystal_size_min 0.15
_refine_diff_density_max 0.357
_refine_diff_density_min -0.566
_refine_diff_density_rms 0.078
_refine_ls_extinction_method none
_refine_ls_goodness_of_fit_ref 1.261
_refine_ls_hydrogen_treatment mixed
_refine_ls_matrix_type full
_refine_ls_number_parameters 456
_refine_ls_number_reflns 8269
_refine_ls_number_restraints 0
_refine_ls_restrained_S_all 1.261
_refine_ls_R_factor_all 0.2045
_refine_ls_R_factor_gt 0.1166
_refine_ls_shift/su_max 0.000
_refine_ls_shift/su_mean 0.000
_refine_ls_structure_factor_coef Fsqd
_refine_ls_weighting_details 'w=1/[\s^2^(Fo^2^)+(0.1300P)^2^] where P=(Fo^2^+2Fc^2^)/3'
_refine_ls_weighting_scheme calc
_refine_ls_wR_factor_gt 0.2828
_refine_ls_wR_factor_ref 0.3363
_reflns_Friedel_coverage 0.000
_reflns_number_gt 3822
_reflns_number_total 8269
_reflns_threshold_expression 'I > 2\s(I)'
_cod_data_source_file d1cc05661a2.cif
_cod_data_source_block cis
_cod_depositor_comments 'Adding full bibliography for 7129481--7129483.cif.'
_cod_original_cell_volume 9103.3(14)
_cod_database_code 7129483
_shelx_shelxl_version_number 2018/1
_shelx_space_group_comment
;
The symmetry employed for this shelxl refinement is uniquely defined
by the following loop, which should always be used as a source of
symmetry information in preference to the above space-group names.
They are only intended as comments.
;
_shelx_estimated_absorpt_t_max 0.881
_shelx_estimated_absorpt_t_min 0.846
_olex2_refinement_description
;
1. Fixed Uiso
 At 1.2 times of:
  All C(H) groups, All C(H,H) groups
 At 1.5 times of:
  All C(H,H,H) groups
2.a Secondary CH2 refined with riding coordinates:
 C30(H30A,H30B), C31(H31A,H31B), C32(H32A,H32B), C33(H33A,H33B), C34(H34A,
 H34B), C35(H35A,H35B), C36(H36A,H36B), C37(H37A,H37B), C38(H38A,H38B),
 C39(H39A,H39B), C40(H40A,H40B), C41(H41A,H41B)
2.b Aromatic/amide H refined with riding coordinates:
 C4(H4), C5(H5), C8(H8), C10(H10), C14(H14), C16(H16), C23(H23), C25(H25)
2.c Idealised Me refined as rotating group:
 C18(H18A,H18B,H18C), C19(H19A,H19B,H19C), C20(H20A,H20B,H20C), C27(H27A,H27B,
 H27C), C28(H28A,H28B,H28C), C29(H29A,H29B,H29C)
;
_smtbx_masks_void_probe_radius 1.2
_smtbx_masks_void_truncation_radius 1.2
_olex2_submission_special_instructions 'No special instructions were received'

loop_
_space_group_symop_operation_xyz
'x, y, z'
'-x, y, -z+1/2'
'x+1/2, y+1/2, z'
'-x+1/2, y+1/2, -z+1/2'
'-x, -y, -z'
'x, -y, z-1/2'
'-x+1/2, -y+1/2, -z'
'x+1/2, -y+1/2, z-1/2'

loop_
_atom_site_label
_atom_site_type_symbol
_atom_site_fract_x
_atom_site_fract_y
_atom_site_fract_z
_atom_site_U_iso_or_equiv
_atom_site_adp_type
_atom_site_occupancy
_atom_site_site_symmetry_order
_atom_site_calc_flag
_atom_site_refinement_flags_posn
_atom_site_refinement_flags_adp
_atom_site_refinement_flags_occupancy
_atom_site_disorder_assembly
_atom_site_disorder_group
C1 C 0.5371(3) 0.2757(3) 0.2543(2) 0.0505(14) Uani 1 1 d . . . . .
C2 C 0.5741(3) 0.3320(3) 0.2710(2) 0.0550(15) Uani 1 1 d . . . . .
H2 H 0.545(2) 0.370(2) 0.2798(19) 0.043(13) Uiso 1 1 d . . . . .
C3 C 0.6469(3) 0.3360(3) 0.2814(2) 0.0526(14) Uani 1 1 d . . . . .
C4 C 0.6823(3) 0.2777(3) 0.2692(2) 0.0571(15) Uani 1 1 d . . . . .
H4 H 0.730699 0.278008 0.272062 0.068 Uiso 1 1 calc R . . . .
C5 C 0.6467(3) 0.2214(3) 0.2533(3) 0.0657(18) Uani 1 1 d . . . . .
H5 H 0.671962 0.183964 0.244753 0.079 Uiso 1 1 calc R . . . .
C6 C 0.5758(3) 0.2153(3) 0.2487(3) 0.0601(17) Uani 1 1 d . . . . .
H6 H 0.549(4) 0.189(3) 0.224(3) 0.10(3) Uiso 1 1 d . . . . .
C7 C 0.6810(3) 0.3945(3) 0.3043(2) 0.0500(14) Uani 1 1 d . . . . .
C8 C 0.6454(3) 0.4507(3) 0.3219(2) 0.0562(15) Uani 1 1 d . . . . .
H8 H 0.596938 0.451231 0.315273 0.067 Uiso 1 1 calc R . . . .
C9 C 0.6799(3) 0.5034(3) 0.3482(2) 0.0532(15) Uani 1 1 d . . . . .
C10 C 0.7531(3) 0.4008(3) 0.3150(2) 0.0538(15) Uani 1 1 d . . . . .
H10 H 0.780805 0.366171 0.304278 0.065 Uiso 1 1 calc R . . . .
C11 C 0.7838(3) 0.4569(3) 0.3410(2) 0.0538(15) Uani 1 1 d . . . . .
C12 C 0.6412(3) 0.5597(3) 0.3709(2) 0.0561(16) Uani 1 1 d . . . . .
C13 C 0.6040(3) 0.6034(3) 0.3335(3) 0.0617(17) Uani 1 1 d . . . . .
C14 C 0.5710(3) 0.6540(3) 0.3587(3) 0.0713(19) Uani 1 1 d . . . . .
H14 H 0.543466 0.683317 0.333191 0.086 Uiso 1 1 calc R . . . .
C15 C 0.5770(3) 0.6631(3) 0.4194(3) 0.0680(19) Uani 1 1 d . . . . .
C16 C 0.6149(4) 0.6191(3) 0.4564(3) 0.076(2) Uani 1 1 d . . . . .
H16 H 0.618241 0.624185 0.498291 0.092 Uiso 1 1 calc R . . . .
C17 C 0.6483(3) 0.5674(3) 0.4335(2) 0.0575(16) Uani 1 1 d . . . . .
C18 C 0.5986(4) 0.5969(3) 0.2673(3) 0.083(2) Uani 1 1 d . . . . .
H18A H 0.570683 0.558667 0.254168 0.124 Uiso 1 1 calc GR . . . .
H18B H 0.644302 0.591622 0.256113 0.124 Uiso 1 1 calc GR . . . .
H18C H 0.577232 0.636272 0.248368 0.124 Uiso 1 1 calc GR . . . .
C19 C 0.5442(4) 0.7230(4) 0.4443(4) 0.112(3) Uani 1 1 d . . . . .
H19A H 0.514193 0.708777 0.472617 0.168 Uiso 1 1 calc GR . . . .
H19B H 0.517523 0.746983 0.411611 0.168 Uiso 1 1 calc GR . . . .
H19C H 0.580039 0.751423 0.464555 0.168 Uiso 1 1 calc GR . . . .
C20 C 0.6910(4) 0.5226(3) 0.4753(3) 0.078(2) Uani 1 1 d . . . . .
H20A H 0.739128 0.535046 0.477799 0.118 Uiso 1 1 calc GR . . . .
H20B H 0.685045 0.477549 0.460823 0.118 Uiso 1 1 calc GR . . . .
H20C H 0.676823 0.525710 0.514868 0.118 Uiso 1 1 calc GR . . . .
C21 C 0.8603(3) 0.4629(3) 0.3565(3) 0.0569(15) Uani 1 1 d . . . . .
C22 C 0.8916(3) 0.4395(3) 0.4106(3) 0.0628(16) Uani 1 1 d . . . . .
C23 C 0.9608(3) 0.4468(3) 0.4245(3) 0.0739(19) Uani 1 1 d . . . . .
H23 H 0.982756 0.429205 0.460941 0.089 Uiso 1 1 calc R . . . .
C24 C 0.9997(3) 0.4783(4) 0.3880(3) 0.075(2) Uani 1 1 d . . . . .
C25 C 0.9667(3) 0.5031(3) 0.3343(3) 0.074(2) Uani 1 1 d . . . . .
H25 H 0.992904 0.525071 0.308408 0.089 Uiso 1 1 calc R . . . .
C26 C 0.8971(3) 0.4965(3) 0.3174(2) 0.0573(16) Uani 1 1 d . . . . .
C27 C 0.8488(4) 0.4068(4) 0.4526(3) 0.090(2) Uani 1 1 d . . . . .
H27A H 0.802073 0.423848 0.445307 0.135 Uiso 1 1 calc GR . . . .
H27B H 0.868599 0.415956 0.493841 0.135 Uiso 1 1 calc GR . . . .
H27C H 0.848122 0.359507 0.445842 0.135 Uiso 1 1 calc GR . . . .
C28 C 1.0758(3) 0.4853(4) 0.4047(3) 0.097(3) Uani 1 1 d . . . . .
H28A H 1.086179 0.497929 0.446651 0.145 Uiso 1 1 calc GR . . . .
H28B H 1.092721 0.519002 0.379836 0.145 Uiso 1 1 calc GR . . . .
H28C H 1.097962 0.443561 0.398490 0.145 Uiso 1 1 calc GR . . . .
C29 C 0.8635(3) 0.5245(3) 0.2601(3) 0.0731(19) Uani 1 1 d . . . . .
H29A H 0.895008 0.554587 0.244343 0.110 Uiso 1 1 calc GR . . . .
H29B H 0.822257 0.548177 0.266857 0.110 Uiso 1 1 calc GR . . . .
H29C H 0.851143 0.489120 0.231541 0.110 Uiso 1 1 calc GR . . . .
C30 C 0.6560(5) 0.1418(4) 0.0985(4) 0.108(3) Uani 1 1 d . . . . .
H30A H 0.685160 0.108148 0.083404 0.129 Uiso 1 1 calc R . . . .
H30B H 0.655963 0.134085 0.141553 0.129 Uiso 1 1 calc R . . . .
C31 C 0.5876(5) 0.1374(4) 0.0675(4) 0.103(3) Uani 1 1 d . . . . .
H31A H 0.587736 0.146095 0.024592 0.124 Uiso 1 1 calc R . . . .
H31B H 0.569569 0.092785 0.071676 0.124 Uiso 1 1 calc R . . . .
C32 C 0.4779(5) 0.1771(4) 0.0632(3) 0.097(3) Uani 1 1 d . . . . .
H32A H 0.459118 0.134590 0.074044 0.117 Uiso 1 1 calc R . . . .
H32B H 0.476504 0.178059 0.019465 0.117 Uiso 1 1 calc R . . . .
C33 C 0.4344(4) 0.2320(4) 0.0821(3) 0.096(3) Uani 1 1 d . . . . .
H33A H 0.386968 0.227995 0.061636 0.115 Uiso 1 1 calc R . . . .
H33B H 0.433728 0.230297 0.125541 0.115 Uiso 1 1 calc R . . . .
C34 C 0.4186(3) 0.3460(4) 0.0705(3) 0.091(3) Uani 1 1 d . . . . .
H34A H 0.403514 0.346985 0.110260 0.109 Uiso 1 1 calc R . . . .
H34B H 0.377736 0.342239 0.040082 0.109 Uiso 1 1 calc R . . . .
C35 C 0.4559(5) 0.4057(4) 0.0611(3) 0.092(3) Uani 1 1 d . . . . .
H35A H 0.471751 0.403859 0.021650 0.110 Uiso 1 1 calc R . . . .
H35B H 0.425191 0.443788 0.061403 0.110 Uiso 1 1 calc R . . . .
C36 C 0.5431(5) 0.4770(4) 0.1034(4) 0.103(3) Uani 1 1 d . . . . .
H36A H 0.551455 0.487373 0.062493 0.123 Uiso 1 1 calc R . . . .
H36B H 0.512687 0.510983 0.116247 0.123 Uiso 1 1 calc R . . . .
C37 C 0.6072(5) 0.4756(4) 0.1434(4) 0.103(3) Uani 1 1 d . . . . .
H37A H 0.627385 0.519923 0.146672 0.124 Uiso 1 1 calc R . . . .
H37B H 0.598884 0.461702 0.183508 0.124 Uiso 1 1 calc R . . . .
C38 C 0.7199(5) 0.4376(4) 0.1530(3) 0.106(3) Uani 1 1 d . . . . .
H38A H 0.720458 0.426808 0.195596 0.127 Uiso 1 1 calc R . . . .
H38B H 0.737131 0.482700 0.150091 0.127 Uiso 1 1 calc R . . . .
C39 C 0.7639(4) 0.3902(5) 0.1248(4) 0.109(3) Uani 1 1 d . . . . .
H39A H 0.763180 0.401344 0.082250 0.131 Uiso 1 1 calc R . . . .
H39B H 0.811628 0.393073 0.144722 0.131 Uiso 1 1 calc R . . . .
C40 C 0.7766(4) 0.2784(5) 0.1017(4) 0.120(3) Uani 1 1 d . . . . .
H40A H 0.825782 0.281257 0.117365 0.144 Uiso 1 1 calc R . . . .
H40B H 0.770867 0.286122 0.058233 0.144 Uiso 1 1 calc R . . . .
C41 C 0.7499(5) 0.2129(5) 0.1143(4) 0.121(3) Uani 1 1 d . . . . .
H41A H 0.777581 0.178780 0.098081 0.145 Uiso 1 1 calc R . . . .
H41B H 0.753648 0.206439 0.157828 0.145 Uiso 1 1 calc R . . . .
K1 K 0.59914(7) 0.30406(6) 0.13214(5) 0.0608(4) Uani 1 1 d . . . . .
N1 N 0.7483(2) 0.5093(2) 0.35713(19) 0.0587(13) Uani 1 1 d . . . . .
O1 O 0.6522(3) 0.4324(2) 0.1220(2) 0.0825(15) Uani 1 1 d . . . . .
O2 O 0.5112(3) 0.4131(2) 0.1047(2) 0.0789(14) Uani 1 1 d . . . . .
O3 O 0.4633(2) 0.2910(2) 0.06646(19) 0.0840(15) Uani 1 1 d . . . . .
O4 O 0.5459(3) 0.1829(2) 0.0908(2) 0.0926(16) Uani 1 1 d . . . . .
O5 O 0.6828(3) 0.2067(3) 0.0891(2) 0.0997(17) Uani 1 1 d . . . . .
O6 O 0.7392(2) 0.3264(3) 0.1299(2) 0.0922(16) Uani 1 1 d . . . . .

loop_
_atom_site_aniso_label
_atom_site_aniso_U_11
_atom_site_aniso_U_22
_atom_site_aniso_U_33
_atom_site_aniso_U_23
_atom_site_aniso_U_13
_atom_site_aniso_U_12
C1 0.069(4) 0.041(3) 0.045(2) 0.003(2) 0.020(3) 0.001(3)
C2 0.074(4) 0.041(3) 0.056(3) 0.000(3) 0.029(3) 0.001(3)
C3 0.068(4) 0.049(3) 0.043(3) -0.001(3) 0.018(3) -0.001(3)
C4 0.060(3) 0.051(4) 0.060(3) -0.005(3) 0.006(3) 0.005(3)
C5 0.094(5) 0.040(4) 0.068(4) -0.008(3) 0.030(4) 0.010(3)
C6 0.071(4) 0.056(4) 0.054(3) -0.008(3) 0.014(3) 0.007(3)
C7 0.058(3) 0.046(3) 0.049(3) -0.006(2) 0.017(3) -0.011(3)
C8 0.067(4) 0.048(4) 0.059(3) -0.005(3) 0.026(3) 0.000(3)
C9 0.060(3) 0.052(4) 0.054(3) -0.005(3) 0.027(3) -0.005(3)
C10 0.060(3) 0.051(4) 0.053(3) -0.008(3) 0.015(3) -0.004(3)
C11 0.062(3) 0.046(4) 0.057(3) 0.004(3) 0.021(3) -0.004(3)
C12 0.061(3) 0.054(4) 0.059(3) -0.018(3) 0.027(3) -0.019(3)
C13 0.073(4) 0.048(4) 0.071(4) 0.005(3) 0.030(3) 0.007(3)
C14 0.083(4) 0.057(4) 0.082(4) -0.011(3) 0.040(4) -0.001(3)
C15 0.074(4) 0.053(4) 0.087(4) -0.024(4) 0.046(4) -0.008(3)
C16 0.093(5) 0.062(5) 0.086(4) -0.018(4) 0.058(4) -0.017(4)
C17 0.066(4) 0.050(4) 0.063(3) -0.007(3) 0.030(3) -0.013(3)
C18 0.104(5) 0.075(5) 0.071(4) -0.004(4) 0.021(4) 0.021(4)
C19 0.148(7) 0.071(5) 0.139(7) -0.041(5) 0.100(6) -0.008(5)
C20 0.106(5) 0.082(5) 0.053(3) -0.005(3) 0.028(4) -0.007(4)
C21 0.065(4) 0.045(3) 0.065(3) -0.012(3) 0.021(3) 0.000(3)
C22 0.074(4) 0.054(4) 0.062(3) 0.009(3) 0.012(3) 0.005(3)
C23 0.075(4) 0.070(5) 0.076(4) 0.000(4) 0.009(4) 0.003(4)
C24 0.063(4) 0.078(5) 0.086(5) -0.020(4) 0.017(4) 0.000(4)
C25 0.078(5) 0.073(5) 0.080(4) -0.023(4) 0.036(4) -0.010(4)
C26 0.064(4) 0.051(4) 0.061(3) -0.009(3) 0.024(3) 0.001(3)
C27 0.101(6) 0.085(6) 0.087(5) 0.018(4) 0.022(4) -0.011(4)
C28 0.069(4) 0.119(7) 0.100(6) -0.036(5) 0.005(4) 0.005(4)
C29 0.078(4) 0.078(5) 0.068(4) 0.006(4) 0.025(3) -0.009(4)
C30 0.167(9) 0.048(5) 0.113(7) -0.001(5) 0.032(7) 0.058(6)
C31 0.165(9) 0.047(5) 0.104(6) 0.012(4) 0.046(6) 0.020(6)
C32 0.131(8) 0.083(6) 0.079(5) 0.002(4) 0.018(6) -0.034(6)
C33 0.102(6) 0.123(7) 0.066(4) -0.009(4) 0.028(4) -0.043(5)
C34 0.066(4) 0.140(8) 0.070(4) -0.011(5) 0.021(4) 0.029(5)
C35 0.113(6) 0.094(6) 0.075(5) -0.003(4) 0.035(5) 0.038(5)
C36 0.138(8) 0.057(5) 0.126(7) 0.014(5) 0.065(7) 0.031(5)
C37 0.165(9) 0.056(5) 0.100(6) -0.001(4) 0.060(7) 0.004(6)
C38 0.141(8) 0.099(7) 0.077(5) 0.014(5) 0.012(6) -0.055(6)
C39 0.109(6) 0.113(7) 0.105(6) 0.043(6) 0.019(5) -0.040(6)
C40 0.071(5) 0.133(8) 0.170(9) 0.007(7) 0.062(6) 0.026(5)
C41 0.116(8) 0.123(9) 0.135(8) 0.003(6) 0.054(7) 0.046(7)
K1 0.0724(9) 0.0504(8) 0.0641(8) 0.0005(6) 0.0253(7) 0.0038(6)
N1 0.069(3) 0.053(3) 0.059(3) -0.007(2) 0.027(2) -0.002(2)
O1 0.106(4) 0.075(3) 0.073(3) -0.019(2) 0.035(3) -0.025(3)
O2 0.085(3) 0.082(4) 0.074(3) 0.006(3) 0.026(3) 0.018(3)
O3 0.096(3) 0.085(4) 0.080(3) -0.002(2) 0.045(3) -0.004(3)
O4 0.137(5) 0.066(3) 0.078(3) -0.005(3) 0.028(3) -0.006(3)
O5 0.109(4) 0.087(4) 0.105(4) -0.007(3) 0.022(4) 0.033(3)
O6 0.084(3) 0.095(4) 0.103(4) 0.014(3) 0.035(3) -0.004(3)

loop_
_atom_type_symbol
_atom_type_description
_atom_type_scat_dispersion_real
_atom_type_scat_dispersion_imag
_atom_type_scat_source
C C 0.0148 0.0070 'International Tables Vol C Tables 4.2.6.8 and 6.1.1.4'
H H 0.0000 0.0000 'International Tables Vol C Tables 4.2.6.8 and 6.1.1.4'
K K 0.3891 0.8535 'International Tables Vol C Tables 4.2.6.8 and 6.1.1.4'
N N 0.0253 0.0136 'International Tables Vol C Tables 4.2.6.8 and 6.1.1.4'
O O 0.0412 0.0250 'International Tables Vol C Tables 4.2.6.8 and 6.1.1.4'

loop_
_geom_angle_atom_site_label_1
_geom_angle_atom_site_label_2
_geom_angle_atom_site_label_3
_geom_angle
_geom_angle_site_symmetry_1
_geom_angle_site_symmetry_3
_geom_angle_publ_flag
C1 C1 C6 121.2(4) 2_655 . ?
C1 C1 K1 112.5(4) 2_655 . ?
C2 C1 C1 121.4(3) . 2_655 ?
C2 C1 C6 117.4(5) . . ?
C2 C1 K1 80.6(3) . . ?
C6 C1 K1 79.1(3) . . ?
C1 C2 H2 113(3) . . ?
C1 C2 C3 124.9(5) . . ?
C1 C2 K1 75.0(3) . . ?
C3 C2 H2 122(3) . . ?
C3 C2 K1 83.2(3) . . ?
K1 C2 H2 119(3) . . ?
C2 C3 C4 115.5(5) . . ?
C2 C3 C7 121.2(5) . . ?
C2 C3 K1 72.5(3) . . ?
C4 C3 C7 123.3(5) . . ?
C4 C3 K1 74.0(3) . . ?
C7 C3 K1 124.2(3) . . ?
C3 C4 H4 119.9 . . ?
C3 C4 K1 81.8(3) . . ?
C5 C4 C3 120.2(5) . . ?
C5 C4 H4 119.9 . . ?
C5 C4 K1 74.0(4) . . ?
K1 C4 H4 114.9 . . ?
C4 C5 H5 117.7 . . ?
C4 C5 C6 124.6(6) . . ?
C4 C5 K1 82.1(4) . . ?
C6 C5 H5 117.7 . . ?
C6 C5 K1 79.5(4) . . ?
K1 C5 H5 110.2 . . ?
C1 C6 H6 107(5) . . ?
C1 C6 K1 75.0(3) . . ?
C5 C6 C1 116.6(6) . . ?
C5 C6 H6 126(5) . . ?
C5 C6 K1 75.9(3) . . ?
K1 C6 H6 88(5) . . ?
C8 C7 C3 123.1(5) . . ?
C10 C7 C3 123.2(5) . . ?
C10 C7 C8 113.6(5) . . ?
C7 C8 H8 119.3 . . ?
C9 C8 C7 121.4(5) . . ?
C9 C8 H8 119.3 . . ?
C8 C9 C12 120.3(5) . . ?
N1 C9 C8 124.4(5) . . ?
N1 C9 C12 115.3(5) . . ?
C7 C10 H10 119.5 . . ?
C11 C10 C7 121.1(5) . . ?
C11 C10 H10 119.5 . . ?
C10 C11 C21 122.0(5) . . ?
N1 C11 C10 123.7(5) . . ?
N1 C11 C21 114.3(5) . . ?
C13 C12 C9 122.5(5) . . ?
C13 C12 C17 121.1(5) . . ?
C17 C12 C9 116.4(6) . . ?
C12 C13 C14 118.2(5) . . ?
C12 C13 C18 121.3(5) . . ?
C14 C13 C18 120.5(6) . . ?
C13 C14 H14 118.9 . . ?
C15 C14 C13 122.3(7) . . ?
C15 C14 H14 118.9 . . ?
C14 C15 C19 119.8(7) . . ?
C16 C15 C14 118.8(6) . . ?
C16 C15 C19 121.4(6) . . ?
C15 C16 H16 119.4 . . ?
C15 C16 C17 121.1(6) . . ?
C17 C16 H16 119.4 . . ?
C12 C17 C20 122.4(5) . . ?
C16 C17 C12 118.5(6) . . ?
C16 C17 C20 119.1(5) . . ?
C13 C18 H18A 109.5 . . ?
C13 C18 H18B 109.5 . . ?
C13 C18 H18C 109.5 . . ?
H18A C18 H18B 109.5 . . ?
H18A C18 H18C 109.5 . . ?
H18B C18 H18C 109.5 . . ?
C15 C19 H19A 109.5 . . ?
C15 C19 H19B 109.5 . . ?
C15 C19 H19C 109.5 . . ?
H19A C19 H19B 109.5 . . ?
H19A C19 H19C 109.5 . . ?
H19B C19 H19C 109.5 . . ?
C17 C20 H20A 109.5 . . ?
C17 C20 H20B 109.5 . . ?
C17 C20 H20C 109.5 . . ?
H20A C20 H20B 109.5 . . ?
H20A C20 H20C 109.5 . . ?
H20B C20 H20C 109.5 . . ?
C22 C21 C11 119.2(5) . . ?
C22 C21 C26 121.6(6) . . ?
C26 C21 C11 119.1(6) . . ?
C21 C22 C27 119.5(6) . . ?
C23 C22 C21 118.3(5) . . ?
C23 C22 C27 122.1(6) . . ?
C22 C23 H23 118.6 . . ?
C22 C23 C24 122.9(7) . . ?
C24 C23 H23 118.6 . . ?
C23 C24 C25 117.8(6) . . ?
C23 C24 C28 121.4(7) . . ?
C25 C24 C28 120.8(6) . . ?
C24 C25 H25 119.0 . . ?
C26 C25 C24 122.0(6) . . ?
C26 C25 H25 119.0 . . ?
C21 C26 C29 122.1(5) . . ?
C25 C26 C21 117.3(6) . . ?
C25 C26 C29 120.5(5) . . ?
C22 C27 H27A 109.5 . . ?
C22 C27 H27B 109.5 . . ?
C22 C27 H27C 109.5 . . ?
H27A C27 H27B 109.5 . . ?
H27A C27 H27C 109.5 . . ?
H27B C27 H27C 109.5 . . ?
C24 C28 H28A 109.5 . . ?
C24 C28 H28B 109.5 . . ?
C24 C28 H28C 109.5 . . ?
H28A C28 H28B 109.5 . . ?
H28A C28 H28C 109.5 . . ?
H28B C28 H28C 109.5 . . ?
C26 C29 H29A 109.5 . . ?
C26 C29 H29B 109.5 . . ?
C26 C29 H29C 109.5 . . ?
H29A C29 H29B 109.5 . . ?
H29A C29 H29C 109.5 . . ?
H29B C29 H29C 109.5 . . ?
H30A C30 H30B 108.3 . . ?
C31 C30 H30A 109.9 . . ?
C31 C30 H30B 109.9 . . ?
C31 C30 O5 108.8(7) . . ?
O5 C30 H30A 109.9 . . ?
O5 C30 H30B 109.9 . . ?
C30 C31 H31A 109.7 . . ?
C30 C31 H31B 109.7 . . ?
H31A C31 H31B 108.2 . . ?
O4 C31 C30 109.8(7) . . ?
O4 C31 H31A 109.7 . . ?
O4 C31 H31B 109.7 . . ?
H32A C32 H32B 108.0 . . ?
C33 C32 H32A 109.5 . . ?
C33 C32 H32B 109.5 . . ?
O4 C32 H32A 109.5 . . ?
O4 C32 H32B 109.5 . . ?
O4 C32 C33 110.9(7) . . ?
C32 C33 H33A 110.2 . . ?
C32 C33 H33B 110.2 . . ?
H33A C33 H33B 108.5 . . ?
O3 C33 C32 107.4(5) . . ?
O3 C33 H33A 110.2 . . ?
O3 C33 H33B 110.2 . . ?
H34A C34 H34B 108.4 . . ?
C35 C34 H34A 110.0 . . ?
C35 C34 H34B 110.0 . . ?
O3 C34 H34A 110.0 . . ?
O3 C34 H34B 110.0 . . ?
O3 C34 C35 108.4(5) . . ?
C34 C35 H35A 109.5 . . ?
C34 C35 H35B 109.5 . . ?
H35A C35 H35B 108.1 . . ?
O2 C35 C34 110.7(6) . . ?
O2 C35 H35A 109.5 . . ?
O2 C35 H35B 109.5 . . ?
H36A C36 H36B 108.4 . . ?
C37 C36 H36A 110.1 . . ?
C37 C36 H36B 110.1 . . ?
C37 C36 O2 108.2(7) . . ?
O2 C36 H36A 110.1 . . ?
O2 C36 H36B 110.1 . . ?
C36 C37 H37A 109.7 . . ?
C36 C37 H37B 109.7 . . ?
C36 C37 K1 87.0(5) . . ?
H37A C37 H37B 108.2 . . ?
K1 C37 H37A 158.8 . . ?
K1 C37 H37B 76.6 . . ?
O1 C37 C36 109.9(7) . . ?
O1 C37 H37A 109.7 . . ?
O1 C37 H37B 109.7 . . ?
O1 C37 K1 50.6(3) . . ?
H38A C38 H38B 108.5 . . ?
C39 C38 H38A 110.2 . . ?
C39 C38 H38B 110.2 . . ?
O1 C38 H38A 110.2 . . ?
O1 C38 H38B 110.2 . . ?
O1 C38 C39 107.5(7) . . ?
C38 C39 H39A 109.8 . . ?
C38 C39 H39B 109.8 . . ?
H39A C39 H39B 108.2 . . ?
O6 C39 C38 109.5(6) . . ?
O6 C39 H39A 109.8 . . ?
O6 C39 H39B 109.8 . . ?
H40A C40 H40B 108.4 . . ?
C41 C40 H40A 110.0 . . ?
C41 C40 H40B 110.0 . . ?
O6 C40 H40A 110.0 . . ?
O6 C40 H40B 110.0 . . ?
O6 C40 C41 108.3(6) . . ?
C40 C41 H41A 109.5 . . ?
C40 C41 H41B 109.5 . . ?
H41A C41 H41B 108.1 . . ?
O5 C41 C40 110.6(8) . . ?
O5 C41 H41A 109.5 . . ?
O5 C41 H41B 109.5 . . ?
C1 K1 C2 24.45(13) . . ?
C1 K1 C3 43.74(13) . . ?
C1 K1 C4 51.13(14) . . ?
C1 K1 C5 44.14(14) . . ?
C1 K1 C6 25.97(13) . . ?
C2 K1 C3 24.30(13) . . ?
C2 K1 C4 42.57(14) . . ?
C4 K1 C3 24.22(13) . . ?
C5 K1 C2 49.36(14) . . ?
C5 K1 C3 42.40(14) . . ?
C5 K1 C4 23.94(14) . . ?
C5 K1 C6 24.63(16) . . ?
C6 K1 C2 43.41(15) . . ?
C6 K1 C3 50.63(16) . . ?
C6 K1 C4 43.30(16) . . ?
O1 K1 C1 115.02(13) . . ?
O1 K1 C2 91.40(13) . . ?
O1 K1 C3 81.49(13) . . ?
O1 K1 C4 94.88(15) . . ?
O1 K1 C5 118.82(16) . . ?
O1 K1 C6 131.92(16) . . ?
O1 K1 O3 111.67(16) . . ?
O1 K1 O5 112.19(16) . . ?
O2 K1 C1 91.91(13) . . ?
O2 K1 C2 84.46(14) . . ?
O2 K1 C3 98.08(14) . . ?
O2 K1 C4 122.30(14) . . ?
O2 K1 C5 133.46(13) . . ?
O2 K1 C6 117.20(13) . . ?
O2 K1 O1 58.70(16) . . ?
O2 K1 O3 57.65(15) . . ?
O2 K1 O5 147.18(15) . . ?
O3 K1 C1 89.26(13) . . ?
O3 K1 C2 104.64(13) . . ?
O3 K1 C3 128.94(11) . . ?
O3 K1 C4 139.57(13) . . ?
O3 K1 C5 121.56(15) . . ?
O3 K1 C6 97.86(15) . . ?
O4 K1 C1 87.60(14) . . ?
O4 K1 C2 111.83(14) . . ?
O4 K1 C3 122.30(14) . . ?
O4 K1 C4 106.30(16) . . ?
O4 K1 C5 82.71(16) . . ?
O4 K1 C6 72.09(16) . . ?
O4 K1 O1 155.96(13) . . ?
O4 K1 O2 115.53(19) . . ?
O4 K1 O3 57.88(17) . . ?
O4 K1 O5 58.41(19) . . ?
O4 K1 O6 117.50(17) . . ?
O5 K1 C1 118.52(15) . . ?
O5 K1 C2 128.33(16) . . ?
O5 K1 C3 112.19(16) . . ?
O5 K1 C4 88.47(16) . . ?
O5 K1 C5 79.29(15) . . ?
O5 K1 C6 92.55(15) . . ?
O5 K1 O3 107.52(17) . . ?
O6 K1 C1 122.58(15) . . ?
O6 K1 C2 105.69(15) . . ?
O6 K1 C3 81.62(13) . . ?
O6 K1 C4 71.85(14) . . ?
O6 K1 C5 86.17(16) . . ?
O6 K1 C6 110.79(16) . . ?
O6 K1 O1 58.26(16) . . ?
O6 K1 O2 116.21(16) . . ?
O6 K1 O3 148.15(13) . . ?
O6 K1 O5 59.09(18) . . ?
C9 N1 C11 115.8(5) . . ?
C37 O1 C38 112.5(7) . . ?
C37 O1 K1 107.2(4) . . ?
C38 O1 K1 111.1(4) . . ?
C35 O2 C36 112.8(7) . . ?
C35 O2 K1 118.1(4) . . ?
C36 O2 K1 117.2(4) . . ?
C33 O3 C34 112.3(5) . . ?
C33 O3 K1 109.3(4) . . ?
C34 O3 K1 115.3(4) . . ?
C31 O4 C32 110.8(7) . . ?
C31 O4 K1 120.1(5) . . ?
C32 O4 K1 121.0(5) . . ?
C30 O5 K1 110.2(4) . . ?
C41 O5 C30 111.9(7) . . ?
C41 O5 K1 111.5(5) . . ?
C39 O6 C40 113.1(6) . . ?
C39 O6 K1 120.5(5) . . ?
C40 O6 K1 117.9(5) . . ?

loop_
_geom_bond_atom_site_label_1
_geom_bond_atom_site_label_2
_geom_bond_distance
_geom_bond_site_symmetry_2
_geom_bond_publ_flag
C1 C1 1.452(11) 2_655 ?
C1 C2 1.390(8) . ?
C1 C6 1.470(7) . ?
C1 K1 3.243(4) . ?
C2 H2 1.00(5) . ?
C2 C3 1.430(8) . ?
C2 K1 3.312(5) . ?
C3 C4 1.430(7) . ?
C3 C7 1.435(7) . ?
C3 K1 3.449(5) . ?
C4 H4 0.9500 . ?
C4 C5 1.373(8) . ?
C4 K1 3.350(6) . ?
C5 H5 0.9500 . ?
C5 C6 1.397(9) . ?
C5 K1 3.252(6) . ?
C6 H6 0.89(7) . ?
C6 K1 3.297(6) . ?
C7 C8 1.434(7) . ?
C7 C10 1.418(7) . ?
C8 H8 0.9500 . ?
C8 C9 1.367(7) . ?
C9 C12 1.513(7) . ?
C9 N1 1.347(7) . ?
C10 H10 0.9500 . ?
C10 C11 1.389(7) . ?
C11 C21 1.509(8) . ?
C11 N1 1.360(6) . ?
C12 C13 1.373(8) . ?
C12 C17 1.417(7) . ?
C13 C14 1.390(7) . ?
C13 C18 1.497(8) . ?
C14 H14 0.9500 . ?
C14 C15 1.381(8) . ?
C15 C16 1.379(9) . ?
C15 C19 1.530(8) . ?
C16 H16 0.9500 . ?
C16 C17 1.387(8) . ?
C17 C20 1.494(9) . ?
C18 H18A 0.9800 . ?
C18 H18B 0.9800 . ?
C18 H18C 0.9800 . ?
C19 H19A 0.9800 . ?
C19 H19B 0.9800 . ?
C19 H19C 0.9800 . ?
C20 H20A 0.9800 . ?
C20 H20B 0.9800 . ?
C20 H20C 0.9800 . ?
C21 C22 1.380(8) . ?
C21 C26 1.407(7) . ?
C22 C23 1.369(8) . ?
C22 C27 1.518(8) . ?
C23 H23 0.9500 . ?
C23 C24 1.370(8) . ?
C24 C25 1.395(9) . ?
C24 C28 1.506(9) . ?
C25 H25 0.9500 . ?
C25 C26 1.382(8) . ?
C26 C29 1.489(8) . ?
C27 H27A 0.9800 . ?
C27 H27B 0.9800 . ?
C27 H27C 0.9800 . ?
C28 H28A 0.9800 . ?
C28 H28B 0.9800 . ?
C28 H28C 0.9800 . ?
C29 H29A 0.9800 . ?
C29 H29B 0.9800 . ?
C29 H29C 0.9800 . ?
C30 H30A 0.9900 . ?
C30 H30B 0.9900 . ?
C30 C31 1.438(12) . ?
C30 O5 1.458(10) . ?
C31 H31A 0.9900 . ?
C31 H31B 0.9900 . ?
C31 O4 1.398(8) . ?
C32 H32A 0.9900 . ?
C32 H32B 0.9900 . ?
C32 C33 1.513(11) . ?
C32 O4 1.406(9) . ?
C33 H33A 0.9900 . ?
C33 H33B 0.9900 . ?
C33 O3 1.403(8) . ?
C34 H34A 0.9900 . ?
C34 H34B 0.9900 . ?
C34 C35 1.459(10) . ?
C34 O3 1.442(8) . ?
C35 H35A 0.9900 . ?
C35 H35B 0.9900 . ?
C35 O2 1.375(9) . ?
C36 H36A 0.9900 . ?
C36 H36B 0.9900 . ?
C36 C37 1.452(11) . ?
C36 O2 1.454(9) . ?
C37 H37A 0.9900 . ?
C37 H37B 0.9900 . ?
C37 K1 3.521(8) . ?
C37 O1 1.391(8) . ?
C38 H38A 0.9900 . ?
C38 H38B 0.9900 . ?
C38 C39 1.507(11) . ?
C38 O1 1.426(9) . ?
C39 H39A 0.9900 . ?
C39 H39B 0.9900 . ?
C39 O6 1.404(9) . ?
C40 H40A 0.9900 . ?
C40 H40B 0.9900 . ?
C40 C41 1.484(12) . ?
C40 O6 1.434(8) . ?
C41 H41A 0.9900 . ?
C41 H41B 0.9900 . ?
C41 O5 1.374(10) . ?
K1 O1 2.849(5) . ?
K1 O2 2.843(5) . ?
K1 O3 2.895(5) . ?
K1 O4 2.803(5) . ?
K1 O5 2.851(5) . ?
K1 O6 2.817(5) . ?

loop_
_geom_torsion_atom_site_label_1
_geom_torsion_atom_site_label_2
_geom_torsion_atom_site_label_3
_geom_torsion_atom_site_label_4
_geom_torsion
_geom_torsion_site_symmetry_1
_geom_torsion_site_symmetry_2
_geom_torsion_site_symmetry_3
_geom_torsion_site_symmetry_4
_geom_torsion_publ_flag
C1 C1 C2 C3 178.9(5) 2_655 . . . ?
C1 C1 C2 K1 -110.7(6) 2_655 . . . ?
C1 C1 C6 C5 175.2(6) 2_655 . . . ?
C1 C1 C6 K1 109.8(6) 2_655 . . . ?
C1 C2 C3 C4 4.5(7) . . . . ?
C1 C2 C3 C7 -173.7(5) . . . . ?
C1 C2 C3 K1 66.4(5) . . . . ?
C2 C1 C6 C5 -7.9(7) . . . . ?
C2 C1 C6 K1 -73.3(4) . . . . ?
C2 C3 C4 C5 -5.0(7) . . . . ?
C2 C3 C4 K1 61.0(4) . . . . ?
C2 C3 C7 C8 4.3(7) . . . . ?
C2 C3 C7 C10 -179.7(4) . . . . ?
C3 C4 C5 C6 -1.2(9) . . . . ?
C3 C4 C5 K1 70.2(5) . . . . ?
C3 C7 C8 C9 174.4(5) . . . . ?
C3 C7 C10 C11 -175.5(5) . . . . ?
C4 C3 C7 C8 -173.7(5) . . . . ?
C4 C3 C7 C10 2.2(8) . . . . ?
C4 C5 C6 C1 7.8(9) . . . . ?
C4 C5 C6 K1 72.6(6) . . . . ?
C6 C1 C2 C3 2.0(7) . . . . ?
C6 C1 C2 K1 72.4(4) . . . . ?
C7 C3 C4 C5 173.2(5) . . . . ?
C7 C3 C4 K1 -120.8(4) . . . . ?
C7 C8 C9 C12 -175.1(5) . . . . ?
C7 C8 C9 N1 3.4(8) . . . . ?
C7 C10 C11 C21 176.0(5) . . . . ?
C7 C10 C11 N1 -0.9(8) . . . . ?
C8 C7 C10 C11 0.7(7) . . . . ?
C8 C9 C12 C13 -72.6(7) . . . . ?
C8 C9 C12 C17 110.7(6) . . . . ?
C8 C9 N1 C11 -3.3(7) . . . . ?
C9 C12 C13 C14 -179.2(5) . . . . ?
C9 C12 C13 C18 1.1(9) . . . . ?
C9 C12 C17 C16 178.8(5) . . . . ?
C9 C12 C17 C20 -0.4(8) . . . . ?
C10 C7 C8 C9 -1.9(7) . . . . ?
C10 C11 C21 C22 -86.0(7) . . . . ?
C10 C11 C21 C26 98.8(6) . . . . ?
C10 C11 N1 C9 2.1(7) . . . . ?
C11 C21 C22 C23 -178.5(5) . . . . ?
C11 C21 C22 C27 1.6(9) . . . . ?
C11 C21 C26 C25 177.6(5) . . . . ?
C11 C21 C26 C29 -2.2(8) . . . . ?
C12 C9 N1 C11 175.2(4) . . . . ?
C12 C13 C14 C15 2.8(9) . . . . ?
C13 C12 C17 C16 2.0(8) . . . . ?
C13 C12 C17 C20 -177.1(6) . . . . ?
C13 C14 C15 C16 -2.4(9) . . . . ?
C13 C14 C15 C19 174.9(6) . . . . ?
C14 C15 C16 C17 1.8(9) . . . . ?
C15 C16 C17 C12 -1.6(8) . . . . ?
C15 C16 C17 C20 177.6(6) . . . . ?
C17 C12 C13 C14 -2.6(8) . . . . ?
C17 C12 C13 C18 177.6(5) . . . . ?
C18 C13 C14 C15 -177.4(6) . . . . ?
C19 C15 C16 C17 -175.5(6) . . . . ?
C21 C11 N1 C9 -175.0(4) . . . . ?
C21 C22 C23 C24 2.6(10) . . . . ?
C22 C21 C26 C25 2.5(8) . . . . ?
C22 C21 C26 C29 -177.2(6) . . . . ?
C22 C23 C24 C25 -0.9(10) . . . . ?
C22 C23 C24 C28 -179.9(6) . . . . ?
C23 C24 C25 C26 0.0(10) . . . . ?
C24 C25 C26 C21 -0.8(9) . . . . ?
C24 C25 C26 C29 178.9(6) . . . . ?
C26 C21 C22 C23 -3.4(9) . . . . ?
C26 C21 C22 C27 176.7(6) . . . . ?
C27 C22 C23 C24 -177.5(6) . . . . ?
C28 C24 C25 C26 179.0(6) . . . . ?
C30 C31 O4 C32 -176.8(7) . . . . ?
C30 C31 O4 K1 34.3(8) . . . . ?
C31 C30 O5 C41 -175.9(6) . . . . ?
C31 C30 O5 K1 59.4(7) . . . . ?
C32 C33 O3 C34 167.6(6) . . . . ?
C32 C33 O3 K1 -63.0(6) . . . . ?
C33 C32 O4 C31 -172.2(5) . . . . ?
C33 C32 O4 K1 -23.6(7) . . . . ?
C34 C35 O2 C36 -169.9(5) . . . . ?
C34 C35 O2 K1 48.4(6) . . . . ?
C35 C34 O3 C33 172.8(6) . . . . ?
C35 C34 O3 K1 46.7(6) . . . . ?
C36 C37 O1 C38 169.2(6) . . . . ?
C36 C37 O1 K1 -68.3(6) . . . . ?
C37 C36 O2 C35 -169.8(6) . . . . ?
C37 C36 O2 K1 -27.7(7) . . . . ?
C38 C39 O6 C40 177.4(7) . . . . ?
C38 C39 O6 K1 30.1(9) . . . . ?
C39 C38 O1 C37 -178.3(6) . . . . ?
C39 C38 O1 K1 61.5(6) . . . . ?
C40 C41 O5 C30 177.5(6) . . . . ?
C40 C41 O5 K1 -58.5(7) . . . . ?
C41 C40 O6 C39 175.3(8) . . . . ?
C41 C40 O6 K1 -36.5(10) . . . . ?
K1 C1 C2 C3 -70.4(5) . . . . ?
K1 C1 C6 C5 65.4(5) . . . . ?
K1 C2 C3 C4 -61.9(4) . . . . ?
K1 C2 C3 C7 119.9(4) . . . . ?
K1 C3 C4 C5 -66.0(5) . . . . ?
K1 C3 C7 C8 93.5(5) . . . . ?
K1 C3 C7 C10 -90.6(6) . . . . ?
K1 C4 C5 C6 -71.3(6) . . . . ?
K1 C5 C6 C1 -64.8(4) . . . . ?
K1 C37 O1 C38 -122.5(6) . . . . ?
N1 C9 C12 C13 108.8(6) . . . . ?
N1 C9 C12 C17 -67.9(6) . . . . ?
N1 C11 C21 C22 91.1(6) . . . . ?
N1 C11 C21 C26 -84.1(6) . . . . ?
O1 C38 C39 O6 -60.5(8) . . . . ?
O2 C36 C37 K1 19.5(5) . . . . ?
O2 C36 C37 O1 65.5(7) . . . . ?
O3 C34 C35 O2 -62.4(6) . . . . ?
O4 C32 C33 O3 58.5(7) . . . . ?
O5 C30 C31 O4 -62.3(8) . . . . ?
O6 C40 C41 O5 63.9(10) . . . . ?

loop_
_smtbx_masks_void_nr
_smtbx_masks_void_average_x
_smtbx_masks_void_average_y
_smtbx_masks_void_average_z
_smtbx_masks_void_volume
_smtbx_masks_void_count_electrons
_smtbx_masks_void_content
1 0.243 0.250 0.007 1085.9 265.9 ?
2 -0.589 0.750 0.339 1085.9 265.9 ?
